data_4122990
loop_
_publ_author_name
'Gandhamsetty, Narasimhulu'
'Joung, Seewon'
'Park, Sung-Woo'
'Park, Sehoon'
'Chang, Sukbok'

_publ_section_title
;
 Boron-Catalyzed Silylative Reduction of Quinolines: Selective sp(3) C-Si
 Bond Formation.
;
_journal_name_full 'Journal of the American Chemical Society'
_journal_page_first 141120154130001
_journal_paper_doi 10.1021/ja510674u
_journal_year 2014
_chemical_formula_moiety 'C19 H18 N2 O3 S'
_chemical_formula_sum 'C19 H18 N2 O3 S'
_chemical_formula_weight 354.41
_chemical_name_systematic
; 
 ? 
;
_space_group_IT_number 14
_symmetry_cell_setting monoclinic
_symmetry_space_group_name_Hall '-P 2yn'
_symmetry_space_group_name_H-M 'P 1 21/n 1'
_atom_sites_solution_hydrogens geom
_atom_sites_solution_primary direct
_atom_sites_solution_secondary difmap
_audit_creation_method SHELXTL
_cell_angle_alpha 90.00
_cell_angle_beta 100.731(2)
_cell_angle_gamma 90.00
_cell_formula_units_Z 4
_cell_length_a 9.9207(6)
_cell_length_b 11.1361(7)
_cell_length_c 15.2656(9)
_cell_measurement_reflns_used 9856
_cell_measurement_temperature 193(2)
_cell_measurement_theta_max 28.41
_cell_measurement_theta_min 2.27
_cell_volume 1657.02(17)
_computing_cell_refinement 'Bruker SAINT'
_computing_data_collection 'Bruker APEX2'
_computing_data_reduction 'Bruker SAINT'
_computing_molecular_graphics 'Bruker SHELXTL'
_computing_publication_material 'Bruker SHELXTL'
_computing_structure_refinement 'Bruker SHELXTL'
_computing_structure_solution 'Bruker SHELXTL'
_diffrn_ambient_temperature 193(2)
_diffrn_measured_fraction_theta_full 0.989
_diffrn_measured_fraction_theta_max 0.989
_diffrn_measurement_device_type 'PHOTON 100 CMOS'
_diffrn_measurement_method '\f and \w scans'
_diffrn_radiation_monochromator graphite
_diffrn_radiation_source 'fine-focus sealed tube'
_diffrn_radiation_type MoK\a
_diffrn_radiation_wavelength 0.71073
_diffrn_reflns_av_R_equivalents 0.0579
_diffrn_reflns_av_sigmaI/netI 0.0238
_diffrn_reflns_limit_h_max 13
_diffrn_reflns_limit_h_min -13
_diffrn_reflns_limit_k_max 14
_diffrn_reflns_limit_k_min -14
_diffrn_reflns_limit_l_max 20
_diffrn_reflns_limit_l_min -20
_diffrn_reflns_number 55410
_diffrn_reflns_theta_full 28.41
_diffrn_reflns_theta_max 28.41
_diffrn_reflns_theta_min 2.27
_exptl_absorpt_coefficient_mu 0.217
_exptl_absorpt_correction_T_max 0.9807
_exptl_absorpt_correction_T_min 0.9538
_exptl_absorpt_correction_type multi-scan
_exptl_absorpt_process_details 'Bruker SADABS'
_exptl_crystal_colour colourless
_exptl_crystal_density_diffrn 1.421
_exptl_crystal_density_method 'not measured'
_exptl_crystal_description Plate
_exptl_crystal_F_000 744
_exptl_crystal_size_max 0.22
_exptl_crystal_size_mid 0.14
_exptl_crystal_size_min 0.09
_refine_diff_density_max 0.716
_refine_diff_density_min -0.362
_refine_diff_density_rms 0.073
_refine_ls_extinction_method none
_refine_ls_goodness_of_fit_ref 1.061
_refine_ls_hydrogen_treatment constr
_refine_ls_matrix_type full
_refine_ls_number_parameters 228
_refine_ls_number_reflns 4124
_refine_ls_number_restraints 0
_refine_ls_restrained_S_all 1.061
_refine_ls_R_factor_all 0.0668
_refine_ls_R_factor_gt 0.0566
_refine_ls_shift/su_max 0.000
_refine_ls_shift/su_mean 0.000
_refine_ls_structure_factor_coef Fsqd
_refine_ls_weighting_details 'calc w=1/[\s^2^(Fo^2^)+(0.0670P)^2^+2.0655P] where P=(Fo^2^+2Fc^2^)/3'
_refine_ls_weighting_scheme calc
_refine_ls_wR_factor_gt 0.1470
_refine_ls_wR_factor_ref 0.1580
_reflns_number_gt 3508
_reflns_number_total 4124
_reflns_threshold_expression >2sigma(I)
_cod_data_source_file ja510674u_si_003.cif
_cod_data_source_block GNL16-a
_cod_depositor_comments
;
The following automatic conversions were performed:

'_symmetry_cell_setting' value 'Monoclinic' changed to 'monoclinic'
according to
/home/saulius/struct/COD-crude-data--automatic-downloads/rss-feeds/ACS/lib/dictionaries/cif_core.dic
dictionary named 'cif_core.dic' version 2.4.2 from
2011-04-26.

'_exptl_absorpt_correction_type' value 'Multi-scan'
changed to 'multi-scan' according to
/home/saulius/struct/COD-crude-data--automatic-downloads/rss-feeds/ACS/lib/dictionaries/cif_core.dic
dictionary named 'cif_core.dic' version 2.4.2 from 2011-04-26.

Automatic conversion script
Id: cif_fix_values 2935 2014-11-11 08:27:57Z andrius 
;
_cod_original_sg_symbol_H-M P2(1)/n
_cod_database_code 4122990

loop_
_symmetry_equiv_pos_as_xyz
'x, y, z'
'-x+1/2, y+1/2, -z+1/2'
'-x, -y, -z'
'x-1/2, -y-1/2, z-1/2'

loop_
_atom_site_label
_atom_site_type_symbol
_atom_site_fract_x
_atom_site_fract_y
_atom_site_fract_z
_atom_site_U_iso_or_equiv
_atom_site_adp_type
_atom_site_occupancy
_atom_site_symmetry_multiplicity
_atom_site_calc_flag
_atom_site_refinement_flags
S1 S 0.68526(5) 0.84284(5) 0.12708(3) 0.02918(16) Uani 1 1 d .
N2 N 0.53032(18) 0.82543(17) 0.14781(11) 0.0291(4) Uani 1 1 d .
O3 O 0.4161(2) 1.05866(16) 0.16077(13) 0.0458(4) Uani 1 1 d .
H3 H 0.4273 1.1019 0.1176 0.069 Uiso 1 1 calc R
C1 C 0.7349(2) 0.7018(2) 0.08983(14) 0.0289(4) Uani 1 1 d .
O1 O 0.77655(18) 0.86838(17) 0.20935(11) 0.0408(4) Uani 1 1 d .
N1 N 0.54916(19) 0.70812(17) -0.03639(12) 0.0310(4) Uani 1 1 d .
C9 C 0.6601(2) 0.64919(19) 0.01052(13) 0.0274(4) Uani 1 1 d .
O2 O 0.67726(17) 0.92704(15) 0.05515(11) 0.0365(4) Uani 1 1 d .
C8 C 0.4793(3) 0.6548(2) -0.10796(15) 0.0358(5) Uani 1 1 d .
H8 H 0.4006 0.6946 -0.1399 0.043 Uiso 1 1 calc R
C5 C 0.7033(3) 0.5351(2) -0.01647(16) 0.0351(5) Uani 1 1 d .
C13 C 0.3848(2) 0.81498(19) 0.25933(14) 0.0297(4) Uani 1 1 d .
C16 C 0.5719(3) 0.6595(2) 0.36441(15) 0.0380(5) Uani 1 1 d .
H16 H 0.6352 0.6071 0.4000 0.046 Uiso 1 1 calc R
C18 C 0.5060(2) 0.78050(18) 0.23146(13) 0.0269(4) Uani 1 1 d .
C12 C 0.2799(2) 0.8990(2) 0.20613(15) 0.0322(4) Uani 1 1 d .
H12 H 0.2611 0.9643 0.2472 0.039 Uiso 1 1 calc R
C17 C 0.5985(2) 0.7021(2) 0.28379(14) 0.0330(5) Uani 1 1 d .
H17 H 0.6796 0.6780 0.2640 0.040 Uiso 1 1 calc R
C2 C 0.8468(2) 0.6439(2) 0.13897(16) 0.0383(5) Uani 1 1 d .
H2 H 0.8957 0.6796 0.1920 0.046 Uiso 1 1 calc R
C11 C 0.3313(2) 0.9581(2) 0.12847(16) 0.0355(5) Uani 1 1 d .
H11 H 0.2507 0.9872 0.0842 0.043 Uiso 1 1 calc R
C6 C 0.6261(3) 0.4841(2) -0.09445(18) 0.0433(6) Uani 1 1 d .
H6 H 0.6520 0.4087 -0.1153 0.052 Uiso 1 1 calc R
C10 C 0.4103(2) 0.8686(2) 0.08354(14) 0.0319(4) Uani 1 1 d .
H10A H 0.3503 0.8000 0.0610 0.038 Uiso 1 1 calc R
H10B H 0.4411 0.9070 0.0322 0.038 Uiso 1 1 calc R
C19 C 0.1444(3) 0.8330(3) 0.1729(2) 0.0498(7) Uani 1 1 d .
H19A H 0.1567 0.7754 0.1265 0.075 Uiso 1 1 calc R
H19B H 0.0734 0.8913 0.1482 0.075 Uiso 1 1 calc R
H19C H 0.1165 0.7902 0.2227 0.075 Uiso 1 1 calc R
C7 C 0.5144(3) 0.5427(2) -0.13972(17) 0.0415(6) Uani 1 1 d .
H7 H 0.4610 0.5086 -0.1919 0.050 Uiso 1 1 calc R
C14 C 0.3610(3) 0.7694(2) 0.34019(16) 0.0383(5) Uani 1 1 d .
H14 H 0.2789 0.7912 0.3598 0.046 Uiso 1 1 calc R
C3 C 0.8889(3) 0.5315(3) 0.1105(2) 0.0508(7) Uani 1 1 d .
H3A H 0.9663 0.4922 0.1446 0.061 Uiso 1 1 calc R
C15 C 0.4526(3) 0.6937(2) 0.39276(16) 0.0416(6) Uani 1 1 d .
H15 H 0.4341 0.6653 0.4480 0.050 Uiso 1 1 calc R
C4 C 0.8206(3) 0.4795(3) 0.03563(19) 0.0487(7) Uani 1 1 d .
H4 H 0.8513 0.4044 0.0172 0.058 Uiso 1 1 calc R

loop_
_atom_site_aniso_label
_atom_site_aniso_U_11
_atom_site_aniso_U_22
_atom_site_aniso_U_33
_atom_site_aniso_U_23
_atom_site_aniso_U_13
_atom_site_aniso_U_12
S1 0.0289(3) 0.0307(3) 0.0268(3) 0.00340(19) 0.00238(19) -0.00349(19)
N2 0.0283(9) 0.0338(9) 0.0257(8) 0.0052(7) 0.0060(7) 0.0065(7)
O3 0.0525(11) 0.0303(9) 0.0564(11) 0.0000(8) 0.0147(9) -0.0029(8)
C1 0.0245(9) 0.0341(11) 0.0290(10) 0.0055(8) 0.0077(8) 0.0025(8)
O1 0.0386(9) 0.0478(10) 0.0320(8) 0.0005(7) -0.0034(7) -0.0118(8)
N1 0.0293(9) 0.0338(9) 0.0295(9) 0.0003(7) 0.0046(7) 0.0018(7)
C9 0.0290(10) 0.0284(10) 0.0265(9) 0.0056(8) 0.0094(8) 0.0004(8)
O2 0.0403(9) 0.0339(8) 0.0349(8) 0.0079(7) 0.0055(7) -0.0059(7)
C8 0.0357(11) 0.0401(12) 0.0302(10) 0.0002(9) 0.0024(9) -0.0046(9)
C5 0.0425(12) 0.0275(10) 0.0393(12) 0.0075(9) 0.0177(10) 0.0039(9)
C13 0.0333(11) 0.0267(10) 0.0294(10) -0.0043(8) 0.0064(8) -0.0042(8)
C16 0.0500(14) 0.0319(11) 0.0300(11) 0.0038(9) 0.0017(10) -0.0030(10)
C18 0.0322(10) 0.0235(9) 0.0254(9) -0.0006(7) 0.0066(8) -0.0029(8)
C12 0.0286(10) 0.0333(11) 0.0361(11) -0.0030(9) 0.0099(8) 0.0021(8)
C17 0.0401(12) 0.0306(11) 0.0283(10) 0.0013(8) 0.0062(9) 0.0028(9)
C2 0.0269(10) 0.0529(14) 0.0351(11) 0.0116(10) 0.0053(9) 0.0075(10)
C11 0.0327(11) 0.0370(12) 0.0375(11) 0.0007(9) 0.0083(9) 0.0053(9)
C6 0.0658(17) 0.0242(10) 0.0451(13) -0.0017(9) 0.0242(12) -0.0019(11)
C10 0.0297(10) 0.0365(11) 0.0290(10) 0.0025(8) 0.0041(8) 0.0057(9)
C19 0.0331(12) 0.0604(17) 0.0563(16) 0.0017(13) 0.0093(11) -0.0057(12)
C7 0.0522(15) 0.0365(12) 0.0359(12) -0.0028(10) 0.0083(10) -0.0115(11)
C14 0.0423(13) 0.0382(12) 0.0371(12) -0.0018(10) 0.0148(10) -0.0055(10)
C3 0.0415(14) 0.0580(17) 0.0534(15) 0.0213(13) 0.0102(12) 0.0239(12)
C15 0.0553(15) 0.0402(13) 0.0322(11) 0.0059(10) 0.0154(11) -0.0064(11)
C4 0.0584(16) 0.0384(13) 0.0534(15) 0.0120(12) 0.0210(13) 0.0204(12)

loop_
_atom_type_symbol
_atom_type_description
_atom_type_scat_dispersion_real
_atom_type_scat_dispersion_imag
_atom_type_scat_source
C C 0.0033 0.0016 'International Tables Vol C Tables 4.2.6.8 and 6.1.1.4'
H H 0.0000 0.0000 'International Tables Vol C Tables 4.2.6.8 and 6.1.1.4'
N N 0.0061 0.0033 'International Tables Vol C Tables 4.2.6.8 and 6.1.1.4'
O O 0.0106 0.0060 'International Tables Vol C Tables 4.2.6.8 and 6.1.1.4'
S S 0.1246 0.1234 'International Tables Vol C Tables 4.2.6.8 and 6.1.1.4'

loop_
_geom_angle_atom_site_label_1
_geom_angle_atom_site_label_2
_geom_angle_atom_site_label_3
_geom_angle
O1 S1 O2 118.47(10)
O1 S1 N2 108.47(10)
O2 S1 N2 107.76(10)
O1 S1 C1 106.81(11)
O2 S1 C1 108.24(10)
N2 S1 C1 106.49(10)
C18 N2 C10 117.24(17)
C18 N2 S1 122.22(14)
C10 N2 S1 120.21(14)
C11 O3 H3 109.5
C2 C1 C9 120.7(2)
C2 C1 S1 118.92(18)
C9 C1 S1 120.40(16)
C8 N1 C9 117.7(2)
N1 C9 C1 119.38(19)
N1 C9 C5 122.2(2)
C1 C9 C5 118.4(2)
N1 C8 C7 124.0(2)
N1 C8 H8 118.0
C7 C8 H8 118.0
C6 C5 C4 123.8(2)
C6 C5 C9 117.2(2)
C4 C5 C9 119.0(2)
C14 C13 C18 117.7(2)
C14 C13 C12 119.1(2)
C18 C13 C12 123.23(19)
C15 C16 C17 119.7(2)
C15 C16 H16 120.1
C17 C16 H16 120.1
C13 C18 C17 120.29(19)
C13 C18 N2 118.09(18)
C17 C18 N2 121.61(19)
C13 C12 C11 112.77(18)
C13 C12 C19 110.7(2)
C11 C12 C19 110.4(2)
C13 C12 H12 107.6
C11 C12 H12 107.6
C19 C12 H12 107.6
C16 C17 C18 120.3(2)
C16 C17 H17 119.8
C18 C17 H17 119.8
C1 C2 C3 120.1(2)
C1 C2 H2 120.0
C3 C2 H2 120.0
O3 C11 C10 110.56(19)
O3 C11 C12 109.27(19)
C10 C11 C12 110.22(19)
O3 C11 H11 108.9
C10 C11 H11 108.9
C12 C11 H11 108.9
C7 C6 C5 119.9(2)
C7 C6 H6 120.0
C5 C6 H6 120.0
N2 C10 C11 109.65(18)
N2 C10 H10A 109.7
C11 C10 H10A 109.7
N2 C10 H10B 109.7
C11 C10 H10B 109.7
H10A C10 H10B 108.2
C12 C19 H19A 109.5
C12 C19 H19B 109.5
H19A C19 H19B 109.5
C12 C19 H19C 109.5
H19A C19 H19C 109.5
H19B C19 H19C 109.5
C6 C7 C8 118.8(2)
C6 C7 H7 120.6
C8 C7 H7 120.6
C15 C14 C13 122.3(2)
C15 C14 H14 118.8
C13 C14 H14 118.8
C4 C3 C2 120.7(2)
C4 C3 H3A 119.6
C2 C3 H3A 119.6
C14 C15 C16 119.6(2)
C14 C15 H15 120.2
C16 C15 H15 120.2
C3 C4 C5 121.2(2)
C3 C4 H4 119.4
C5 C4 H4 119.4

loop_
_geom_bond_atom_site_label_1
_geom_bond_atom_site_label_2
_geom_bond_distance
S1 O1 1.4334(16)
S1 O2 1.4349(16)
S1 N2 1.6375(19)
S1 C1 1.771(2)
N2 C18 1.433(3)
N2 C10 1.475(3)
O3 C11 1.432(3)
O3 H3 0.8400
C1 C2 1.379(3)
C1 C9 1.423(3)
N1 C8 1.321(3)
N1 C9 1.364(3)
C9 C5 1.426(3)
C8 C7 1.406(4)
C8 H8 0.9500
C5 C6 1.410(4)
C5 C4 1.423(4)
C13 C14 1.395(3)
C13 C18 1.402(3)
C13 C12 1.518(3)
C16 C15 1.387(4)
C16 C17 1.389(3)
C16 H16 0.9500
C18 C17 1.403(3)
C12 C11 1.524(3)
C12 C19 1.533(3)
C12 H12 1.0000
C17 H17 0.9500
C2 C3 1.413(4)
C2 H2 0.9500
C11 C10 1.509(3)
C11 H11 1.0000
C6 C7 1.359(4)
C6 H6 0.9500
C10 H10A 0.9900
C10 H10B 0.9900
C19 H19A 0.9800
C19 H19B 0.9800
C19 H19C 0.9800
C7 H7 0.9500
C14 C15 1.382(4)
C14 H14 0.9500
C3 C4 1.347(4)
C3 H3A 0.9500
C15 H15 0.9500
C4 H4 0.9500

loop_
_geom_torsion_atom_site_label_1
_geom_torsion_atom_site_label_2
_geom_torsion_atom_site_label_3
_geom_torsion_atom_site_label_4
_geom_torsion
O1 S1 N2 C18 -29.7(2)
O2 S1 N2 C18 -159.15(16)
C1 S1 N2 C18 84.90(18)
O1 S1 N2 C10 143.45(17)
O2 S1 N2 C10 14.0(2)
C1 S1 N2 C10 -101.90(18)
O1 S1 C1 C2 -2.1(2)
O2 S1 C1 C2 126.51(18)
N2 S1 C1 C2 -117.86(18)
O1 S1 C1 C9 177.82(16)
O2 S1 C1 C9 -53.58(19)
N2 S1 C1 C9 62.06(18)
C8 N1 C9 C1 -177.72(19)
C8 N1 C9 C5 1.4(3)
C2 C1 C9 N1 179.5(2)
S1 C1 C9 N1 -0.4(3)
C2 C1 C9 C5 0.4(3)
S1 C1 C9 C5 -179.55(15)
C9 N1 C8 C7 -1.6(3)
N1 C9 C5 C6 -0.2(3)
C1 C9 C5 C6 179.0(2)
N1 C9 C5 C4 179.6(2)
C1 C9 C5 C4 -1.3(3)
C14 C13 C18 C17 0.4(3)
C12 C13 C18 C17 -179.8(2)
C14 C13 C18 N2 179.07(19)
C12 C13 C18 N2 -1.1(3)
C10 N2 C18 C13 -20.5(3)
S1 N2 C18 C13 152.89(17)
C10 N2 C18 C17 158.1(2)
S1 N2 C18 C17 -28.5(3)
C14 C13 C12 C11 169.9(2)
C18 C13 C12 C11 -9.9(3)
C14 C13 C12 C19 -65.8(3)
C18 C13 C12 C19 114.4(2)
C15 C16 C17 C18 0.7(4)
C13 C18 C17 C16 -1.1(3)
N2 C18 C17 C16 -179.7(2)
C9 C1 C2 C3 0.4(3)
S1 C1 C2 C3 -179.72(19)
C13 C12 C11 O3 -81.4(2)
C19 C12 C11 O3 154.2(2)
C13 C12 C11 C10 40.3(3)
C19 C12 C11 C10 -84.1(2)
C4 C5 C6 C7 179.3(2)
C9 C5 C6 C7 -1.0(3)
C18 N2 C10 C11 52.0(3)
S1 N2 C10 C11 -121.58(18)
O3 C11 C10 N2 59.9(2)
C12 C11 C10 N2 -61.0(2)
C5 C6 C7 C8 0.8(4)
N1 C8 C7 C6 0.5(4)
C18 C13 C14 C15 0.6(3)
C12 C13 C14 C15 -179.2(2)
C1 C2 C3 C4 -0.1(4)
C13 C14 C15 C16 -1.1(4)
C17 C16 C15 C14 0.4(4)
C2 C3 C4 C5 -0.8(4)
C6 C5 C4 C3 -178.7(3)
C9 C5 C4 C3 1.5(4)
